data_1526491
loop_
_publ_author_name
'Schmidt, M.'
'Hennig, C.'
'Oppermann, H.'
'Henn, R.W.'
'Soeger, N.'
'Gmelin, E.'
'Binnewies, M.'

_publ_section_title
;
 Untersuchungen zu Bismutseltenerdoxidhalogeniden der Zusammensetzung Bi2
 SE O4 X (X=Cl,Br,I)
;
_journal_name_full 'Zeitschrift fuer Anorganische und Allgemeine Chemie'
_journal_page_first 125
_journal_page_last 135
_journal_volume 626
_journal_year 2000
_chemical_formula_sum 'Bi2 Cl Eu O4'
_chemical_name_systematic 'Bi2 Eu O4 Cl'
_space_group_IT_number 123
_symmetry_space_group_name_Hall '-P 4 2'
_symmetry_space_group_name_H-M 'P 4/m m m'
_cell_angle_alpha 90
_cell_angle_beta 90
_cell_angle_gamma 90
_cell_formula_units_Z 1
_cell_length_a 3.8808
_cell_length_b 3.8808
_cell_length_c 8.933
_cell_volume 134.536
_citation_journal_id_ASTM ZAACAB
_cod_data_source_file Schmidt_ZAACAB_2000_694.cif
_cod_data_source_block Bi2Cl1Eu1O4
_cod_original_cell_volume 134.5364
_cod_original_formula_sum 'Bi2 Cl1 Eu1 O4'
_cod_database_code 1526491

loop_
_symmetry_equiv_pos_as_xyz
x,y,z
-y,x,z
-x,-y,z
y,-x,z
x,-y,-z
y,x,-z
-x,y,-z
-y,-x,-z
-x,-y,-z
y,-x,-z
x,y,-z
-y,x,-z
-x,y,z
-y,-x,z
x,-y,z
y,x,z

loop_
_atom_site_label
_atom_site_type_symbol
_atom_site_fract_x
_atom_site_fract_y
_atom_site_fract_z
_atom_site_occupancy
_atom_site_U_iso_or_equiv
Bi1 Bi+3 0.5 0.5 0.7172 1 0.0
O1 O-2 0.5 0 0.842 1 0.0
Cl1 Cl-1 0 0 0.5 1 0.0
Eu1 Eu+3 0 0 0 1 0.0
